data_7040106
loop_
_publ_author_name
'Wei, Qi'
'Zhang, Ya-Jun'
'Song, Ying'
'Yang, Guo-Yu'
'Zou, Xiaodong'

_publ_section_title
;
 A series of inorganic-organic hybrid cadmium borates with novel
 Cd-centred [Cd@B14O20(OH)6](2-) clusters.
;
_journal_issue 35
_journal_name_full 'Dalton transactions (Cambridge, England : 2003)'
_journal_page_first 13937
_journal_page_last 13943
_journal_paper_doi 10.1039/c6dt02875f
_journal_volume 45
_journal_year 2016
_chemical_formula_sum 'C20 H28 B14 Cd N4 O26'
_chemical_formula_weight 1004.21
_chemical_name_systematic
; 
 ? 
;
_space_group_IT_number 14
_symmetry_cell_setting monoclinic
_symmetry_space_group_name_Hall '-P 2ybc'
_symmetry_space_group_name_H-M 'P 1 21/c 1'
_atom_sites_solution_hydrogens geom
_atom_sites_solution_primary direct
_atom_sites_solution_secondary difmap
_audit_creation_method SHELXL-97
_audit_update_record
;
2015-01-23 deposited with the CCDC.
2016-08-02 downloaded from the CCDC.
;
_cell_angle_alpha 90.00
_cell_angle_beta 119.498(7)
_cell_angle_gamma 90.00
_cell_formula_units_Z 2
_cell_length_a 8.8646(8)
_cell_length_b 17.9069(14)
_cell_length_c 13.6073(14)
_cell_measurement_reflns_used 5166
_cell_measurement_temperature 293(2)
_cell_measurement_theta_max 27.4894
_cell_measurement_theta_min 2.3356
_cell_volume 1880.0(3)
_computing_cell_refinement 'CrystalClear (Rigaku Inc., 2008)'
_computing_data_collection 'CrystalClear (Rigaku Inc., 2008)'
_computing_data_reduction 'CrystalClear (Rigaku Inc., 2008)'
_computing_structure_refinement 'SHELXL-97 (Sheldrick, 1997)'
_computing_structure_solution 'SHELXS-97 (Sheldrick, 1990)'
_diffrn_ambient_temperature 293(2)
_diffrn_measured_fraction_theta_full 0.993
_diffrn_measured_fraction_theta_max 0.993
_diffrn_radiation_monochromator graphite
_diffrn_radiation_source 'fine-focus sealed tube'
_diffrn_radiation_type MoK\a
_diffrn_radiation_wavelength 0.71073
_diffrn_reflns_av_R_equivalents 0.0274
_diffrn_reflns_av_sigmaI/netI 0.0315
_diffrn_reflns_limit_h_max 11
_diffrn_reflns_limit_h_min -11
_diffrn_reflns_limit_k_max 23
_diffrn_reflns_limit_k_min -22
_diffrn_reflns_limit_l_max 17
_diffrn_reflns_limit_l_min -17
_diffrn_reflns_number 14384
_diffrn_reflns_theta_full 27.48
_diffrn_reflns_theta_max 27.48
_diffrn_reflns_theta_min 2.06
_exptl_absorpt_coefficient_mu 0.685
_exptl_absorpt_correction_T_max 1.0000
_exptl_absorpt_correction_T_min 0.8120
_exptl_absorpt_correction_type multi-scan
_exptl_crystal_colour Colorless
_exptl_crystal_density_diffrn 1.774
_exptl_crystal_density_method 'not measured'
_exptl_crystal_description flake
_exptl_crystal_F_000 1004
_exptl_crystal_size_max 0.2000
_exptl_crystal_size_mid 0.2000
_exptl_crystal_size_min 0.1500
_refine_diff_density_max 1.111
_refine_diff_density_min -1.168
_refine_diff_density_rms 0.252
_refine_ls_extinction_method none
_refine_ls_goodness_of_fit_ref 1.192
_refine_ls_hydrogen_treatment mixed
_refine_ls_matrix_type full
_refine_ls_number_parameters 295
_refine_ls_number_reflns 4282
_refine_ls_number_restraints 0
_refine_ls_restrained_S_all 1.192
_refine_ls_R_factor_all 0.0466
_refine_ls_R_factor_gt 0.0369
_refine_ls_shift/su_max 0.000
_refine_ls_shift/su_mean 0.000
_refine_ls_structure_factor_coef Fsqd
_refine_ls_weighting_details 'calc w=1/[\s^2^(Fo^2^)+(0.0687P)^2^+0.9705P] where P=(Fo^2^+2Fc^2^)/3'
_refine_ls_weighting_scheme calc
_refine_ls_wR_factor_gt 0.1058
_refine_ls_wR_factor_ref 0.1211
_reflns_number_gt 3721
_reflns_number_total 4282
_reflns_threshold_expression >2sigma(I)
_cod_data_source_file c6dt02875f2.cif
_cod_data_source_block 3
_cod_depositor_comments
;
The following automatic conversions were performed:

'_exptl_absorpt_correction_type' value 'Multi-scan' changed to
'multi-scan' according to
/usr/data/users/saulius/crontab/automatic-downloads/rss-feeds/RSC/lib/dictionaries/cif_core.dic
dictionary named 'cif_core.dic' version 2.4.2 from 2011-04-26.

Automatic conversion script
Id: cif_fix_values 4268 2015-11-12 08:31:59Z antanas 

 Adding full bibliography for 7040104--7040107.cif.
;
_cod_original_sg_symbol_H-M P21/c
_cod_database_code 7040106

loop_
_symmetry_equiv_pos_as_xyz
'x, y, z'
'-x, y+1/2, -z+1/2'
'-x, -y, -z'
'x, -y-1/2, z-1/2'

loop_
_atom_site_label
_atom_site_type_symbol
_atom_site_fract_x
_atom_site_fract_y
_atom_site_fract_z
_atom_site_U_iso_or_equiv
_atom_site_adp_type
_atom_site_occupancy
_atom_site_symmetry_multiplicity
_atom_site_calc_flag
_atom_site_refinement_flags
Cd1 Cd -0.5000 0.0000 0.5000 0.01746(11) Uani 1 2 d S
B1 B -0.4704(4) 0.06151(19) 0.1514(3) 0.0245(7) Uani 1 1 d .
B2 B -0.8056(4) -0.08103(16) 0.2823(2) 0.0177(6) Uani 1 1 d .
B3 B -0.5657(4) -0.02778(17) 0.2501(2) 0.0185(6) Uani 1 1 d .
B4 B -0.3093(4) 0.05858(18) 0.3526(3) 0.0222(6) Uani 1 1 d .
B5 B -1.1068(4) -0.08356(16) 0.2489(2) 0.0180(6) Uani 1 1 d .
B6 B -0.6036(4) -0.16344(18) 0.2602(3) 0.0237(6) Uani 1 1 d .
B7 B -0.8779(4) -0.08075(17) 0.4398(2) 0.0200(6) Uani 1 1 d .
O1 O -0.5467(4) -0.23416(13) 0.2548(2) 0.0423(6) Uani 1 1 d .
H1B H -0.5777 -0.2793 0.2531 0.051 Uiso 1 1 d R
O2 O -0.4834(3) 0.09386(14) 0.05777(18) 0.0407(6) Uani 1 1 d .
H2D H -0.5709 0.0787 0.0019 0.049 Uiso 1 1 d R
O3 O -0.4225(3) 0.00924(11) 0.35587(17) 0.0215(4) Uani 1 1 d .
O4 O -0.5143(3) -0.10510(11) 0.24923(17) 0.0232(4) Uani 1 1 d .
O5 O -0.1679(3) 0.08492(13) 0.44827(16) 0.0313(5) Uani 1 1 d .
O6 O -0.3305(3) 0.08609(13) 0.25246(17) 0.0335(5) Uani 1 1 d .
O7 O -0.5841(3) 0.01145(11) 0.15036(17) 0.0215(4) Uani 1 1 d .
O8 O -0.7448(3) -0.15420(10) 0.27300(18) 0.0241(4) Uani 1 1 d .
O9 O -0.7232(3) -0.02113(11) 0.25555(17) 0.0219(4) Uani 1 1 d .
O10 O -1.0506(3) -0.09000(12) 0.36406(16) 0.0262(4) Uani 1 1 d .
O11 O -1.2796(2) -0.08623(11) 0.17436(16) 0.0243(4) Uani 1 1 d .
H11A H -1.3330 -0.0920 0.2088 0.029 Uiso 1 1 d R
O12 O -0.7596(2) -0.07059(11) 0.40577(15) 0.0196(4) Uani 1 1 d .
O13 O -0.9945(2) -0.07491(11) 0.21064(15) 0.0213(4) Uani 1 1 d .
C1 C -0.3368(5) -0.2417(2) 0.5810(4) 0.0479(10) Uani 1 1 d .
H1A H -0.3953 -0.2857 0.5771 0.057 Uiso 1 1 d R
C2 C -0.1781(5) -0.11213(19) 0.5890(3) 0.0393(8) Uani 1 1 d .
H2A H -0.1224 -0.0676 0.5911 0.047 Uiso 1 1 calc R
C3 C -0.4245(5) -0.17512(18) 0.5479(3) 0.0378(8) Uani 1 1 d .
H3A H -0.5431 -0.1753 0.5221 0.045 Uiso 1 1 calc R
C4 C -0.0797(5) -0.1763(2) 0.6254(4) 0.0423(9) Uani 1 1 d .
H4A H 0.0393 -0.1748 0.6529 0.051 Uiso 1 1 calc R
C5 C -0.1609(5) -0.2424(2) 0.6203(3) 0.0420(9) Uani 1 1 d .
H5A H -0.0986 -0.2868 0.6428 0.050 Uiso 1 1 calc R
C6 C 0.0861(5) -0.4114(2) 0.4282(3) 0.0431(9) Uani 1 1 d .
H6A H 0.1443 -0.4562 0.4365 0.052 Uiso 1 1 calc R
C7 C -0.0852(4) -0.40857(15) 0.3654(2) 0.0240(6) Uani 1 1 d .
H7A H -0.1455 -0.4520 0.3308 0.029 Uiso 1 1 calc R
C8 C 0.0889(6) -0.2824(2) 0.4668(4) 0.0509(10) Uani 1 1 d .
H8A H 0.1498 -0.2391 0.5018 0.061 Uiso 1 1 calc R
C9 C -0.0892(6) -0.2801(2) 0.4011(3) 0.0442(9) Uani 1 1 d .
H9A H -0.1502 -0.2359 0.3913 0.053 Uiso 1 1 calc R
C10 C 0.1769(5) -0.3482(2) 0.4806(4) 0.0500(10) Uani 1 1 d .
H10A H 0.2969 -0.3497 0.5251 0.060 Uiso 1 1 calc R
N1 N -0.3488(3) -0.11016(13) 0.5507(2) 0.0245(5) Uani 1 1 d .
N2 N -0.1735(5) -0.3455(2) 0.3505(3) 0.0528(9) Uani 1 1 d .
H2B H -0.2844 -0.3456 0.3089 0.063 Uiso 1 1 d R

loop_
_atom_site_aniso_label
_atom_site_aniso_U_11
_atom_site_aniso_U_22
_atom_site_aniso_U_33
_atom_site_aniso_U_23
_atom_site_aniso_U_13
_atom_site_aniso_U_12
Cd1 0.01477(17) 0.01909(16) 0.01947(16) 0.00082(9) 0.00915(12) -0.00182(9)
B1 0.0255(18) 0.0301(16) 0.0165(14) -0.0015(12) 0.0092(13) -0.0070(13)
B2 0.0129(14) 0.0225(14) 0.0186(13) -0.0014(11) 0.0084(11) -0.0038(11)
B3 0.0165(15) 0.0220(14) 0.0184(13) -0.0003(11) 0.0097(12) -0.0032(12)
B4 0.0185(16) 0.0311(16) 0.0173(14) -0.0005(11) 0.0091(12) -0.0061(12)
B5 0.0157(14) 0.0197(14) 0.0180(14) -0.0030(10) 0.0079(11) -0.0016(11)
B6 0.0209(16) 0.0241(15) 0.0262(15) -0.0008(12) 0.0117(13) 0.0026(12)
B7 0.0180(15) 0.0242(15) 0.0169(13) -0.0002(11) 0.0080(12) -0.0058(12)
O1 0.0468(15) 0.0235(11) 0.0724(18) 0.0008(11) 0.0414(14) 0.0061(10)
O2 0.0377(14) 0.0588(16) 0.0175(11) 0.0052(10) 0.0074(10) -0.0237(12)
O3 0.0202(11) 0.0296(10) 0.0151(9) -0.0011(7) 0.0091(8) -0.0082(8)
O4 0.0192(10) 0.0261(10) 0.0292(10) -0.0016(8) 0.0158(9) -0.0001(8)
O5 0.0245(11) 0.0527(14) 0.0147(10) -0.0022(9) 0.0080(9) -0.0173(10)
O6 0.0321(12) 0.0496(14) 0.0157(10) -0.0007(9) 0.0093(9) -0.0228(10)
O7 0.0164(10) 0.0317(10) 0.0164(9) 0.0005(7) 0.0082(8) -0.0058(8)
O8 0.0224(11) 0.0206(9) 0.0366(11) -0.0019(8) 0.0200(9) -0.0023(8)
O9 0.0181(10) 0.0209(9) 0.0335(11) 0.0008(8) 0.0179(9) -0.0010(8)
O10 0.0166(10) 0.0459(12) 0.0162(9) -0.0030(8) 0.0083(8) -0.0088(9)
O11 0.0136(10) 0.0409(12) 0.0184(9) -0.0015(8) 0.0080(8) -0.0013(8)
O12 0.0106(9) 0.0295(10) 0.0164(9) -0.0021(7) 0.0049(7) -0.0039(7)
O13 0.0130(9) 0.0332(10) 0.0180(9) -0.0006(7) 0.0079(8) -0.0022(8)
C1 0.040(2) 0.0263(16) 0.068(3) 0.0107(16) 0.0193(19) -0.0022(15)
C2 0.0337(19) 0.0266(16) 0.067(2) 0.0080(15) 0.0322(18) 0.0019(14)
C3 0.0279(18) 0.0283(16) 0.046(2) 0.0084(14) 0.0102(16) -0.0025(13)
C4 0.033(2) 0.0359(18) 0.068(3) 0.0129(16) 0.0331(19) 0.0095(15)
C5 0.047(2) 0.0309(17) 0.055(2) 0.0156(15) 0.0304(19) 0.0130(15)
C6 0.039(2) 0.041(2) 0.045(2) -0.0085(15) 0.0178(17) 0.0034(16)
C7 0.0216(15) 0.0220(13) 0.0263(14) -0.0065(10) 0.0103(12) -0.0046(11)
C8 0.056(3) 0.041(2) 0.056(2) -0.0184(17) 0.028(2) -0.0182(18)
C9 0.053(2) 0.0337(18) 0.051(2) -0.0042(15) 0.0290(19) 0.0012(16)
C10 0.029(2) 0.063(3) 0.050(2) -0.0164(19) 0.0129(18) -0.0099(18)
N1 0.0264(14) 0.0218(11) 0.0276(13) 0.0021(9) 0.0150(11) 0.0012(10)
N2 0.046(2) 0.062(2) 0.051(2) -0.0010(16) 0.0248(17) -0.0043(17)

loop_
_atom_type_symbol
_atom_type_description
_atom_type_scat_dispersion_real
_atom_type_scat_dispersion_imag
_atom_type_scat_source
C C 0.0033 0.0016 'International Tables Vol C Tables 4.2.6.8 and 6.1.1.4'
H H 0.0000 0.0000 'International Tables Vol C Tables 4.2.6.8 and 6.1.1.4'
B B 0.0013 0.0007 'International Tables Vol C Tables 4.2.6.8 and 6.1.1.4'
Cd Cd -0.8075 1.2024 'International Tables Vol C Tables 4.2.6.8 and 6.1.1.4'
N N 0.0061 0.0033 'International Tables Vol C Tables 4.2.6.8 and 6.1.1.4'
O O 0.0106 0.0060 'International Tables Vol C Tables 4.2.6.8 and 6.1.1.4'

loop_
_geom_angle_atom_site_label_1
_geom_angle_atom_site_label_2
_geom_angle_atom_site_label_3
_geom_angle
_geom_angle_site_symmetry_1
_geom_angle_site_symmetry_3
N1 Cd1 N1 180.000(1) . 3_456
N1 Cd1 O12 88.40(8) . .
N1 Cd1 O12 91.60(8) 3_456 .
N1 Cd1 O12 91.60(8) . 3_456
N1 Cd1 O12 88.40(8) 3_456 3_456
O12 Cd1 O12 180.00(10) . 3_456
N1 Cd1 O3 86.83(8) . .
N1 Cd1 O3 93.17(8) 3_456 .
O12 Cd1 O3 100.86(7) . .
O12 Cd1 O3 79.14(7) 3_456 .
N1 Cd1 O3 93.17(8) . 3_456
N1 Cd1 O3 86.83(8) 3_456 3_456
O12 Cd1 O3 79.14(7) . 3_456
O12 Cd1 O3 100.86(7) 3_456 3_456
O3 Cd1 O3 180.0 . 3_456
O7 B1 O2 124.1(3) . .
O7 B1 O6 121.3(3) . .
O2 B1 O6 114.6(3) . .
O9 B2 O8 113.3(2) . .
O9 B2 O13 109.3(2) . .
O8 B2 O13 111.2(2) . .
O9 B2 O12 106.9(2) . .
O8 B2 O12 107.3(2) . .
O13 B2 O12 108.6(2) . .
O9 B3 O4 113.2(2) . .
O9 B3 O7 109.9(2) . .
O4 B3 O7 109.9(2) . .
O9 B3 O3 107.0(2) . .
O4 B3 O3 107.6(2) . .
O7 B3 O3 109.1(2) . .
O3 B4 O5 122.6(3) . .
O3 B4 O6 121.7(3) . .
O5 B4 O6 115.6(3) . .
O13 B5 O11 119.6(2) . .
O13 B5 O10 121.5(2) . .
O11 B5 O10 118.9(2) . .
O8 B6 O4 122.9(3) . .
O8 B6 O1 120.2(3) . .
O4 B6 O1 116.8(3) . .
O12 B7 O10 121.7(2) . .
O12 B7 O5 122.2(3) . 3_456
O10 B7 O5 116.1(2) . 3_456
B6 O1 H1B 138.9 . .
B1 O2 H2D 109.5 . .
B4 O3 B3 122.6(2) . .
B4 O3 Cd1 126.23(17) . .
B3 O3 Cd1 107.68(15) . .
B6 O4 B3 121.8(2) . .
B7 O5 B4 131.9(2) 3_456 .
B4 O6 B1 119.1(2) . .
B1 O7 B3 124.7(2) . .
B6 O8 B2 121.9(2) . .
B3 O9 B2 125.2(2) . .
B7 O10 B5 118.9(2) . .
B5 O11 H11A 109.5 . .
B7 O12 B2 121.8(2) . .
B7 O12 Cd1 126.61(17) . .
B2 O12 Cd1 108.72(14) . .
B5 O13 B2 123.7(2) . .
C3 C1 C5 119.1(3) . .
C3 C1 H1A 120.5 . .
C5 C1 H1A 120.5 . .
N1 C2 C4 123.8(3) . .
N1 C2 H2A 118.1 . .
C4 C2 H2A 118.1 . .
N1 C3 C1 123.5(3) . .
N1 C3 H3A 118.2 . .
C1 C3 H3A 118.2 . .
C5 C4 C2 118.6(3) . .
C5 C4 H4A 120.7 . .
C2 C4 H4A 120.7 . .
C4 C5 C1 118.6(3) . .
C4 C5 H5A 120.7 . .
C1 C5 H5A 120.7 . .
C7 C6 C10 119.8(4) . .
C7 C6 H6A 120.1 . .
C10 C6 H6A 120.1 . .
C6 C7 N2 122.1(3) . .
C6 C7 H7A 119.0 . .
N2 C7 H7A 119.0 . .
C10 C8 C9 120.4(3) . .
C10 C8 H8A 119.8 . .
C9 C8 H8A 119.8 . .
N2 C9 C8 117.7(4) . .
N2 C9 H9A 121.2 . .
C8 C9 H9A 121.2 . .
C6 C10 C8 119.3(4) . .
C6 C10 H10A 120.3 . .
C8 C10 H10A 120.3 . .
C3 N1 C2 116.4(3) . .
C3 N1 Cd1 122.0(2) . .
C2 N1 Cd1 121.5(2) . .
C7 N2 C9 120.8(4) . .
C7 N2 H2B 119.7 . .
C9 N2 H2B 119.5 . .

loop_
_geom_bond_atom_site_label_1
_geom_bond_atom_site_label_2
_geom_bond_distance
_geom_bond_site_symmetry_2
Cd1 N1 2.292(2) .
Cd1 N1 2.292(2) 3_456
Cd1 O12 2.3733(18) .
Cd1 O12 2.3733(18) 3_456
Cd1 O3 2.382(2) .
Cd1 O3 2.382(2) 3_456
B1 O7 1.344(4) .
B1 O2 1.351(4) .
B1 O6 1.395(4) .
B2 O9 1.442(3) .
B2 O8 1.446(3) .
B2 O13 1.469(4) .
B2 O12 1.533(3) .
B3 O9 1.439(3) .
B3 O4 1.459(4) .
B3 O7 1.464(3) .
B3 O3 1.524(3) .
B4 O3 1.354(4) .
B4 O5 1.372(4) .
B4 O6 1.373(3) .
B5 O13 1.340(3) .
B5 O11 1.359(4) .
B5 O10 1.395(3) .
B6 O8 1.356(4) .
B6 O4 1.362(4) .
B6 O1 1.378(4) .
B7 O12 1.352(4) .
B7 O10 1.371(4) .
B7 O5 1.371(3) 3_456
O1 H1B 0.8499 .
O2 H2D 0.8201 .
O5 B7 1.371(3) 3_456
O11 H11A 0.8201 .
C1 C3 1.372(5) .
C1 C5 1.377(6) .
C1 H1A 0.9300 .
C2 N1 1.337(4) .
C2 C4 1.379(5) .
C2 H2A 0.9300 .
C3 N1 1.334(4) .
C3 H3A 0.9300 .
C4 C5 1.368(5) .
C4 H4A 0.9300 .
C5 H5A 0.9300 .
C6 C7 1.327(5) .
C6 C10 1.368(5) .
C6 H6A 0.9300 .
C7 N2 1.331(5) .
C7 H7A 0.9300 .
C8 C10 1.374(6) .
C8 C9 1.380(6) .
C8 H8A 0.9300 .
C9 N2 1.378(5) .
C9 H9A 0.9300 .
C10 H10A 0.9300 .
N2 H2B 0.8599 .

loop_
_geom_hbond_atom_site_label_D
_geom_hbond_atom_site_label_H
_geom_hbond_atom_site_label_A
_geom_hbond_distance_DH
_geom_hbond_distance_HA
_geom_hbond_distance_DA
_geom_hbond_angle_DHA
_geom_hbond_site_symmetry_A
O1 H1B O6 0.85 2.53 3.384(3) 179.9 2_445
O2 H2D O11 0.82 2.10 2.806(3) 144.6 3_355
O11 H11A O4 0.82 1.95 2.751(3) 164.3 1_455
